data_7064109
loop_
_publ_author_name
'Belokoneva, Elena L.'
'van Dinteren-Tovstopyat, Sofiya V.'
'Volkov, Anatoly S.'
'Dimitrova, Olga V.'
'Vigasina, Marina F.'
'Stefanovich, Sergey Yu.'
'Simonov, Sergey V.'
'Ksenofontov, Dmitry A.'

_publ_section_title
;
 First hydrothermally synthesized polar lithium niobium 1M mica
 germanate--silicate KNb (Li0.9Nb0.02\\square 0.08)2[(Ge0.4Si0.6)4O10]O2
 with disorder and isomorphism, and topology symmetry analysis of the
 polytype family
;
_journal_issue 46
_journal_name_full 'New Journal of Chemistry'
_journal_page_first 19955
_journal_page_last 19962
_journal_paper_doi 10.1039/D5NJ02691A
_journal_volume 49
_journal_year 2025
_chemical_compound_source no
_chemical_formula_moiety KNb(Li0.9Nb0.02o0.08)2[(Ge0.4Si0.6)4O10]O2
_chemical_formula_sum 'Ge1.6 K Li1.8 Nb1.04 O12 Si2.4'
_chemical_formula_weight 523.78
_chemical_melting_point ?
_chemical_name_common silicate-germanate
_chemical_name_systematic 'potassium lithium niobium silicate-germanate'
_chemical_properties_physical Hygroscopic
_space_group_IT_number 5
_space_group_name_Hall 'C 2y'
_space_group_name_H-M_alt 'C 1 2 1'
_symmetry_cell_setting monoclinic
_symmetry_space_group_name_Hall 'C 2y'
_symmetry_space_group_name_H-M 'C 1 2 1'
_atom_sites_solution_hydrogens none
_atom_sites_solution_primary direct
_atom_sites_solution_secondary difmap
_audit_creation_method SHELXL-97
_audit_update_record
;
2025-06-10 deposited with the CCDC.	2025-10-16 downloaded from the CCDC.
;
_cell_angle_alpha 90.00
_cell_angle_beta 99.852(6)
_cell_angle_gamma 90.00
_cell_formula_units_Z 2
_cell_length_a 5.3102(4)
_cell_length_b 9.1761(6)
_cell_length_c 10.1904(6)
_cell_measurement_reflns_used 861
_cell_measurement_temperature 293(2)
_cell_measurement_theta_max 29.308
_cell_measurement_theta_min 4.04
_cell_volume 489.22(6)
_computing_cell_refinement 'CrysAlisPro 1.171.39.46 (Rigaku OD, 2018)'
_computing_data_collection 'CrysAlisPro 1.171.39.46 (Rigaku OD, 2018)'
_computing_data_reduction 'CrysAlisPro 1.171.39.46 (Rigaku OD, 2018)'
_computing_molecular_graphics WINATOM
_computing_publication_material none
_computing_structure_refinement 'SHELXL-97 (Sheldrick, 1997)'
_computing_structure_solution 'SHELXS-97 (Sheldrick, 1990)'
_diffrn_ambient_temperature 293(2)
_diffrn_measured_fraction_theta_full 0.910
_diffrn_measured_fraction_theta_max 0.910
_diffrn_measurement_device_type 'XCalibur S'
_diffrn_measurement_method w-scans
_diffrn_radiation_monochromator graphite
_diffrn_radiation_source 'fine-focus sealed tube'
_diffrn_radiation_type MoK\a
_diffrn_radiation_wavelength 0.71073
_diffrn_reflns_av_R_equivalents 0.0496
_diffrn_reflns_av_sigmaI/netI 0.0841
_diffrn_reflns_limit_h_max 6
_diffrn_reflns_limit_h_min -7
_diffrn_reflns_limit_k_max 12
_diffrn_reflns_limit_k_min -12
_diffrn_reflns_limit_l_max 14
_diffrn_reflns_limit_l_min -13
_diffrn_reflns_number 2073
_diffrn_reflns_theta_full 30.60
_diffrn_reflns_theta_max 30.60
_diffrn_reflns_theta_min 4.06
_exptl_absorpt_coefficient_mu 6.882
_exptl_absorpt_correction_type none
_exptl_crystal_colour colourless
_exptl_crystal_density_diffrn 3.556
_exptl_crystal_density_method 'not measured'
_exptl_crystal_description 'prismatic plate'
_exptl_crystal_F_000 496
_exptl_crystal_preparation 'Luminescent,nonlinear optical'
_exptl_crystal_recrystallization_method hydrothermal
_exptl_crystal_size_max 0.054
_exptl_crystal_size_mid 0.051
_exptl_crystal_size_min 0.011
_refine_diff_density_max 1.021
_refine_diff_density_min -1.254
_refine_diff_density_rms 0.244
_refine_ls_abs_structure_details 'Flack H D (1983), Acta Cryst. A39, 876-881'
_refine_ls_abs_structure_Flack 0.00(12)
_refine_ls_extinction_method none
_refine_ls_goodness_of_fit_ref 1.031
_refine_ls_hydrogen_treatment none
_refine_ls_matrix_type full
_refine_ls_number_parameters 92
_refine_ls_number_reflns 1137
_refine_ls_number_restraints 1
_refine_ls_restrained_S_all 1.030
_refine_ls_R_factor_all 0.0610
_refine_ls_R_factor_gt 0.0519
_refine_ls_shift/su_max 0.014
_refine_ls_shift/su_mean 0.002
_refine_ls_structure_factor_coef Fsqd
_refine_ls_weighting_details 'calc w=1/[\s^2^(Fo^2^)+(0.0494P)^2^+0.0000P] where P=(Fo^2^+2Fc^2^)/3'
_refine_ls_weighting_scheme calc
_refine_ls_wR_factor_gt 0.1026
_refine_ls_wR_factor_ref 0.1069
_reflns_number_gt 1030
_reflns_number_total 1137
_reflns_threshold_expression >2sigma(I)
_cod_data_source_file d5nj02691a4.cif
_cod_data_source_block 8803-6l
_cod_depositor_comments
;
The following automatic conversions were performed:

data item '_chemical_melting_point' value 'none' was changed to '?'
-- the value is undefined or not given.

Automatic conversion script
Id: cif_fix_values 8170 2020-07-09 18:12:32Z antanas 

 Adding full bibliography for 7064109.cif.
;
_cod_original_cell_volume 489.23(6)
_cod_original_sg_symbol_Hall C2y
_cod_original_sg_symbol_H-M C2
_cod_original_formula_sum 'Ge1.60 K Li1.80 Nb1.04 O12 Si2.40'
_cod_database_code 7064109

loop_
_symmetry_equiv_pos_as_xyz
'x, y, z'
'-x, y, -z'
'x+1/2, y+1/2, z'
'-x+1/2, y+1/2, -z'

loop_
_atom_site_label
_atom_site_type_symbol
_atom_site_fract_x
_atom_site_fract_y
_atom_site_fract_z
_atom_site_U_iso_or_equiv
_atom_site_adp_type
_atom_site_occupancy
_atom_site_symmetry_multiplicity
_atom_site_calc_flag
_atom_site_refinement_flags
_atom_site_disorder_assembly
_atom_site_disorder_group
Ge1 Ge 0.0753(3) 0.21673(16) 0.22576(15) 0.0122(5) Uani 0.40 1 d P . .
Si1 Si 0.0753(3) 0.21673(16) 0.22576(15) 0.0122(5) Uani 0.60 1 d P . .
Nb Nb 0.5000 0.18818(13) 0.5000 0.0088(3) Uani 1 2 d S . .
Ge2 Ge 0.0733(3) -0.11816(18) 0.22887(16) 0.0120(5) Uani 0.40 1 d P . .
Si2 Si 0.0733(3) -0.11816(18) 0.22887(16) 0.0120(5) Uani 0.60 1 d P . .
Li` Li 0.552(5) -0.128(2) 0.507(3) 0.002(6) Uiso 0.45 1 d P . .
Nb` Nb 0.552(5) -0.128(2) 0.507(3) 0.002(6) Uiso 0.01 1 d P . .
K K 0.0000 0.5490(4) 0.0000 0.0271(7) Uani 1 2 d S . .
Li`` Li 0.013(9) 0.033(2) 0.483(3) 0.008(7) Uiso 0.45 1 d P . .
Nb`` Nb 0.013(9) 0.033(2) 0.483(3) 0.008(7) Uiso 0.01 1 d P . .
O1 O 0.1403(11) 0.2189(7) 0.3892(5) 0.0089(14) Uani 1 1 d . . .
O2 O 0.1195(13) -0.1238(7) 0.3899(6) 0.0096(14) Uani 1 1 d . . .
O3 O 0.6118(12) 0.0648(8) 0.3881(6) 0.0117(14) Uani 1 1 d . . .
O4 O -0.1936(15) 0.3016(8) 0.1621(7) 0.0201(16) Uani 1 1 d . . .
O5 O -0.1952(14) -0.2027(7) 0.1573(7) 0.0159(15) Uani 1 1 d . . .
O6 O 0.0503(14) 0.0499(8) 0.1626(6) 0.0188(14) Uani 1 1 d . . .

loop_
_atom_site_aniso_label
_atom_site_aniso_U_11
_atom_site_aniso_U_22
_atom_site_aniso_U_33
_atom_site_aniso_U_23
_atom_site_aniso_U_13
_atom_site_aniso_U_12
Ge1 0.0085(9) 0.0124(11) 0.0152(9) -0.0002(6) 0.0004(7) 0.0001(6)
Si1 0.0085(9) 0.0124(11) 0.0152(9) -0.0002(6) 0.0004(7) 0.0001(6)
Nb 0.0051(5) 0.0085(6) 0.0122(5) 0.000 -0.0002(4) 0.000
Ge2 0.0080(9) 0.0162(10) 0.0116(9) -0.0013(7) 0.0012(7) 0.0004(6)
Si2 0.0080(9) 0.0162(10) 0.0116(9) -0.0013(7) 0.0012(7) 0.0004(6)
K 0.0228(18) 0.0249(17) 0.0331(18) 0.000 0.0038(14) 0.000
O1 0.000(3) 0.013(4) 0.013(3) 0.003(3) 0.000(2) -0.001(2)
O2 0.002(3) 0.012(4) 0.015(3) -0.001(3) 0.004(3) 0.003(3)
O3 0.009(3) 0.012(4) 0.014(3) -0.003(3) 0.002(3) 0.001(3)
O4 0.015(4) 0.025(4) 0.020(3) 0.007(3) 0.001(3) 0.001(3)
O5 0.011(4) 0.015(4) 0.021(3) 0.001(3) 0.000(3) -0.004(3)
O6 0.017(4) 0.018(3) 0.020(3) 0.002(3) 0.000(3) -0.006(3)

loop_
_atom_type_symbol
_atom_type_description
_atom_type_scat_dispersion_real
_atom_type_scat_dispersion_imag
_atom_type_scat_source
Nb Nb -2.0727 0.6215 'International Tables Vol C Tables 4.2.6.8 and 6.1.1.4'
Si Si 0.0817 0.0704 'International Tables Vol C Tables 4.2.6.8 and 6.1.1.4'
Ge Ge 0.1547 1.8001 'International Tables Vol C Tables 4.2.6.8 and 6.1.1.4'
O O 0.0106 0.0060 'International Tables Vol C Tables 4.2.6.8 and 6.1.1.4'
K K 0.2009 0.2494 'International Tables Vol C Tables 4.2.6.8 and 6.1.1.4'
Li Li -0.0003 0.0001 'International Tables Vol C Tables 4.2.6.8 and 6.1.1.4'

loop_
_geom_angle_atom_site_label_1
_geom_angle_atom_site_label_2
_geom_angle_atom_site_label_3
_geom_angle
_geom_angle_site_symmetry_1
_geom_angle_site_symmetry_3
_geom_angle_publ_flag
O1 Ge1 O6 113.2(3) . . ?
O1 Ge1 O4 114.1(3) . . ?
O6 Ge1 O4 106.0(4) . . ?
O1 Ge1 O5 112.0(3) . 3 ?
O6 Ge1 O5 105.2(3) . 3 ?
O4 Ge1 O5 105.6(4) . 3 ?
O1 Ge1 Li`` 37.2(6) . . ?
O6 Ge1 Li`` 79.5(5) . . ?
O4 Ge1 Li`` 111.6(9) . . ?
O5 Ge1 Li`` 139.6(9) 3 . ?
O1 Ge1 Li` 29.1(5) . 3_455 ?
O6 Ge1 Li` 137.9(5) . 3_455 ?
O4 Ge1 Li` 88.7(5) . 3_455 ?
O5 Ge1 Li` 108.4(5) 3 3_455 ?
Li`` Ge1 Li` 58.4(6) . 3_455 ?
O1 Ge1 K 125.9(2) . . ?
O6 Ge1 K 120.9(2) . . ?
O4 Ge1 K 52.5(3) . . ?
O5 Ge1 K 53.3(3) 3 . ?
Li`` Ge1 K 155.4(5) . . ?
Li` Ge1 K 99.6(4) 3_455 . ?
O1 Ge1 K 125.0(2) . 3_545 ?
O6 Ge1 K 53.8(2) . 3_545 ?
O4 Ge1 K 120.8(2) . 3_545 ?
O5 Ge1 K 51.6(2) 3 3_545 ?
Li`` Ge1 K 116.1(6) . 3_545 ?
Li` Ge1 K 146.4(4) 3_455 3_545 ?
K Ge1 K 88.30(4) . 3_545 ?
O1 Ge1 K 128.6(2) . 3_445 ?
O6 Ge1 K 52.5(3) . 3_445 ?
O4 Ge1 K 53.7(3) . 3_445 ?
O5 Ge1 K 119.4(2) 3 3_445 ?
Li`` Ge1 K 95.6(8) . 3_445 ?
Li` Ge1 K 124.4(5) 3_455 3_445 ?
K Ge1 K 88.18(4) . 3_445 ?
K Ge1 K 88.19(6) 3_545 3_445 ?
O3 Nb O3 101.0(5) 2_656 . ?
O3 Nb O1 96.6(3) 2_656 2_656 ?
O3 Nb O1 93.3(3) . 2_656 ?
O3 Nb O1 93.3(3) 2_656 . ?
O3 Nb O1 96.6(3) . . ?
O1 Nb O1 164.3(4) 2_656 . ?
O3 Nb O2 90.8(3) 2_656 4_556 ?
O3 Nb O2 168.1(3) . 4_556 ?
O1 Nb O2 86.3(2) 2_656 4_556 ?
O1 Nb O2 81.5(2) . 4_556 ?
O3 Nb O2 168.1(3) 2_656 3 ?
O3 Nb O2 90.8(3) . 3 ?
O1 Nb O2 81.5(2) 2_656 3 ?
O1 Nb O2 86.3(2) . 3 ?
O2 Nb O2 77.3(3) 4_556 3 ?
O3 Nb Nb` 48.9(7) 2_656 2_656 ?
O3 Nb Nb` 52.5(7) . 2_656 ?
O1 Nb Nb` 102.9(5) 2_656 2_656 ?
O1 Nb Nb` 92.7(5) . 2_656 ?
O2 Nb Nb` 139.1(7) 4_556 2_656 ?
O2 Nb Nb` 143.0(7) 3 2_656 ?
O3 Nb Li` 48.9(7) 2_656 2_656 ?
O3 Nb Li` 52.5(7) . 2_656 ?
O1 Nb Li` 102.9(5) 2_656 2_656 ?
O1 Nb Li` 92.7(5) . 2_656 ?
O2 Nb Li` 139.1(7) 4_556 2_656 ?
O2 Nb Li` 143.0(7) 3 2_656 ?
Nb` Nb Li` 0.0(10) 2_656 2_656 ?
O3 Nb Li` 52.5(7) 2_656 . ?
O3 Nb Li` 48.9(7) . . ?
O1 Nb Li` 92.7(5) 2_656 . ?
O1 Nb Li` 102.9(5) . . ?
O2 Nb Li` 143.0(7) 4_556 . ?
O2 Nb Li` 139.1(7) 3 . ?
Nb` Nb Li` 10.7(10) 2_656 . ?
Li` Nb Li` 10.7(10) 2_656 . ?
O3 Nb Nb` 138.1(7) 2_656 4_656 ?
O3 Nb Nb` 89.4(6) . 4_656 ?
O1 Nb Nb` 41.9(6) 2_656 4_656 ?
O1 Nb Nb` 125.9(6) . 4_656 ?
O2 Nb Nb` 82.4(6) 4_556 4_656 ?
O2 Nb Nb` 39.8(6) 3 4_656 ?
Nb` Nb Nb` 130.3(9) 2_656 4_656 ?
Li` Nb Nb` 130.3(9) 2_656 4_656 ?
Li` Nb Nb` 120.1(4) . 4_656 ?
O3 Nb Li` 138.1(7) 2_656 4_656 ?
O3 Nb Li` 89.4(6) . 4_656 ?
O1 Nb Li` 41.9(6) 2_656 4_656 ?
O1 Nb Li` 125.9(6) . 4_656 ?
O2 Nb Li` 82.4(6) 4_556 4_656 ?
O2 Nb Li` 39.8(6) 3 4_656 ?
Nb` Nb Li` 130.3(9) 2_656 4_656 ?
Li` Nb Li` 130.3(9) 2_656 4_656 ?
Li` Nb Li` 120.1(4) . 4_656 ?
Nb` Nb Li` 0.0(15) 4_656 4_656 ?
O2 Ge2 O5 113.3(4) . . ?
O2 Ge2 O6 115.2(3) . . ?
O5 Ge2 O6 104.6(4) . . ?
O2 Ge2 O4 113.7(3) . 3_545 ?
O5 Ge2 O4 104.6(4) . 3_545 ?
O6 Ge2 O4 104.3(4) . 3_545 ?
O2 Ge2 Li`` 32.9(7) . . ?
O5 Ge2 Li`` 112.4(9) . . ?
O6 Ge2 Li`` 84.9(6) . . ?
O4 Ge2 Li`` 138.2(10) 3_545 . ?
O2 Ge2 Li` 31.3(6) . 2_656 ?
O5 Ge2 Li` 138.2(6) . 2_656 ?
O6 Ge2 Li` 111.8(5) . 2_656 ?
O4 Ge2 Li` 86.0(6) 3_545 2_656 ?
Li`` Ge2 Li` 53.5(8) . 2_656 ?
O2 Ge2 Nb` 31.3(6) . 2_656 ?
O5 Ge2 Nb` 138.2(6) . 2_656 ?
O6 Ge2 Nb` 111.8(5) . 2_656 ?
O4 Ge2 Nb` 86.0(6) 3_545 2_656 ?
Li`` Ge2 Nb` 53.5(8) . 2_656 ?
Li` Ge2 Nb` 0.0(12) 2_656 2_656 ?
O2 Ge2 K 125.1(2) . 1_545 ?
O5 Ge2 K 51.3(2) . 1_545 ?
O6 Ge2 K 119.7(2) . 1_545 ?
O4 Ge2 K 53.7(3) 3_545 1_545 ?
Li`` Ge2 K 151.8(5) . 1_545 ?
Li` Ge2 K 119.8(5) 2_656 1_545 ?
Nb` Ge2 K 119.8(5) 2_656 1_545 ?
O2 Ge2 K 126.7(2) . 3_445 ?
O5 Ge2 K 52.5(3) . 3_445 ?
O6 Ge2 K 52.5(3) . 3_445 ?
O4 Ge2 K 119.5(2) 3_545 3_445 ?
Li`` Ge2 K 98.6(8) . 3_445 ?
Li` Ge2 K 151.3(5) 2_656 3_445 ?
Nb` Ge2 K 151.3(5) 2_656 3_445 ?
K Ge2 K 87.76(4) 1_545 3_445 ?
O2 Ge2 K 128.8(3) . 3_545 ?
O5 Ge2 K 117.9(2) . 3_545 ?
O6 Ge2 K 53.0(3) . 3_545 ?
O4 Ge2 K 51.4(3) 3_545 3_545 ?
Li`` Ge2 K 120.0(6) . 3_545 ?
Li` Ge2 K 100.5(6) 2_656 3_545 ?
Nb` Ge2 K 100.5(6) 2_656 3_545 ?
K Ge2 K 87.57(4) 1_545 3_545 ?
K Ge2 K 87.73(6) 3_445 3_545 ?
Nb` Li` Li` 0(7) 2_656 2_656 ?
Nb` Li` O2 162(8) 2_656 2_656 ?
Li` Li` O2 162(8) 2_656 2_656 ?
Nb` Li` O1 100(5) 2_656 3_545 ?
Li` Li` O1 100(5) 2_656 3_545 ?
O2 Li` O1 93.3(11) 2_656 3_545 ?
Nb` Li` O1 65(5) 2_656 4_546 ?
Li` Li` O1 65(5) 2_656 4_546 ?
O2 Li` O1 102.3(13) 2_656 4_546 ?
O1 Li` O1 90.8(10) 3_545 4_546 ?
Nb` Li` O3 95(4) 2_656 . ?
Li` Li` O3 95(4) 2_656 . ?
O2 Li` O3 94.9(11) 2_656 . ?
O1 Li` O3 99.6(14) 3_545 . ?
O1 Li` O3 159.4(12) 4_546 . ?
Nb` Li` O3 71(4) 2_656 2_656 ?
Li` Li` O3 71(4) 2_656 2_656 ?
O2 Li` O3 96.6(13) 2_656 2_656 ?
O1 Li` O3 169.1(15) 3_545 2_656 ?
O1 Li` O3 91.5(12) 4_546 2_656 ?
O3 Li` O3 75.1(8) . 2_656 ?
Nb` Li` O2 14(6) 2_656 . ?
Li` Li` O2 14(6) 2_656 . ?
O2 Li` O2 175.6(18) 2_656 . ?
O1 Li` O2 90.8(11) 3_545 . ?
O1 Li` O2 76.0(8) 4_546 . ?
O3 Li` O2 86.0(9) . . ?
O3 Li` O2 79.4(8) 2_656 . ?
Nb` Li` Nb`` 145(3) 2_656 2_656 ?
Li` Li` Nb`` 145(3) 2_656 2_656 ?
O2 Li` Nb`` 43.0(8) 2_656 2_656 ?
O1 Li` Nb`` 96.9(11) 3_545 2_656 ?
O1 Li` Nb`` 144.7(16) 4_546 2_656 ?
O3 Li` Nb`` 51.9(10) . 2_656 ?
O3 Li` Nb`` 87.3(10) 2_656 2_656 ?
O2 Li` Nb`` 137.9(15) . 2_656 ?
Nb` Li` Li`` 145(3) 2_656 2_656 ?
Li` Li` Li`` 145(3) 2_656 2_656 ?
O2 Li` Li`` 43.0(8) 2_656 2_656 ?
O1 Li` Li`` 96.9(11) 3_545 2_656 ?
O1 Li` Li`` 144.7(16) 4_546 2_656 ?
O3 Li` Li`` 51.9(10) . 2_656 ?
O3 Li` Li`` 87.3(10) 2_656 2_656 ?
O2 Li` Li`` 137.9(15) . 2_656 ?
Nb`` Li` Li`` 0.0(14) 2_656 2_656 ?
Nb` Li` Nb`` 144(4) 2_656 1_655 ?
Li` Li` Nb`` 144(4) 2_656 1_655 ?
O2 Li` Nb`` 47.2(10) 2_656 1_655 ?
O1 Li` Nb`` 91.1(13) 3_545 1_655 ?
O1 Li` Nb`` 149.6(13) 4_546 1_655 ?
O3 Li` Nb`` 48.8(8) . 1_655 ?
O3 Li` Nb`` 92.3(10) 2_656 1_655 ?
O2 Li` Nb`` 134.4(12) . 1_655 ?
Nb`` Li` Nb`` 7.2(13) 2_656 1_655 ?
Li`` Li` Nb`` 7.2(13) 2_656 1_655 ?
Nb` Li` Li`` 144(4) 2_656 1_655 ?
Li` Li` Li`` 144(4) 2_656 1_655 ?
O2 Li` Li`` 47.2(10) 2_656 1_655 ?
O1 Li` Li`` 91.1(13) 3_545 1_655 ?
O1 Li` Li`` 149.6(13) 4_546 1_655 ?
O3 Li` Li`` 48.8(8) . 1_655 ?
O3 Li` Li`` 92.3(10) 2_656 1_655 ?
O2 Li` Li`` 134.4(12) . 1_655 ?
Nb`` Li` Li`` 7.2(13) 2_656 1_655 ?
Li`` Li` Li`` 7.2(13) 2_656 1_655 ?
Nb`` Li` Li`` 0.0(13) 1_655 1_655 ?
O5 K O5 84.0(3) 1_565 2_565 ?
O5 K O4 179.2(2) 1_565 2 ?
O5 K O4 95.35(17) 2_565 2 ?
O5 K O4 95.35(17) 1_565 . ?
O5 K O4 179.2(2) 2_565 . ?
O4 K O4 85.3(3) 2 . ?
O5 K O6 95.2(2) 1_565 3 ?
O5 K O6 84.57(19) 2_565 3 ?
O4 K O6 85.3(2) 2 3 ?
O4 K O6 94.9(2) . 3 ?
O5 K O6 84.57(19) 1_565 4_455 ?
O5 K O6 95.2(2) 2_565 4_455 ?
O4 K O6 94.9(2) 2 4_455 ?
O4 K O6 85.3(2) . 4_455 ?
O6 K O6 179.7(3) 3 4_455 ?
O5 K O5 129.03(6) 1_565 4_455 ?
O5 K O5 118.4(2) 2_565 4_455 ?
O4 K O5 50.8(2) 2 4_455 ?
O4 K O5 62.43(19) . 4_455 ?
O6 K O5 129.7(2) 3 4_455 ?
O6 K O5 50.66(19) 4_455 4_455 ?
O5 K O5 118.4(2) 1_565 3 ?
O5 K O5 129.03(6) 2_565 3 ?
O4 K O5 62.43(19) 2 3 ?
O4 K O5 50.8(2) . 3 ?
O6 K O5 50.66(19) 3 3 ?
O6 K O5 129.7(2) 4_455 3 ?
O5 K O5 83.9(3) 4_455 3 ?
O5 K O6 50.6(2) 1_565 3_455 ?
O5 K O6 129.1(2) 2_565 3_455 ?
O4 K O6 129.8(2) 2 3_455 ?
O4 K O6 50.5(2) . 3_455 ?
O6 K O6 116.8(2) 3 3_455 ?
O6 K O6 63.2(2) 4_455 3_455 ?
O5 K O6 84.14(19) 4_455 3_455 ?
O5 K O6 96.10(19) 3 3_455 ?
O5 K O6 129.1(2) 1_565 4 ?
O5 K O6 50.6(2) 2_565 4 ?
O4 K O6 50.5(2) 2 4 ?
O4 K O6 129.8(2) . 4 ?
O6 K O6 63.2(2) 3 4 ?
O6 K O6 116.8(2) 4_455 4 ?
O5 K O6 96.10(19) 4_455 4 ?
O5 K O6 84.14(19) 3 4 ?
O6 K O6 179.7(3) 3_455 4 ?
O5 K O4 50.7(2) 1_565 3 ?
O5 K O4 62.27(19) 2_565 3 ?
O4 K O4 129.47(6) 2 3 ?
O4 K O4 116.9(2) . 3 ?
O6 K O4 50.2(2) 3 3 ?
O6 K O4 129.5(2) 4_455 3 ?
O5 K O4 179.3(2) 4_455 3 ?
O5 K O4 95.76(17) 3 3 ?
O6 K O4 95.3(2) 3_455 3 ?
O6 K O4 84.4(2) 4 3 ?
O5 K O4 62.27(19) 1_565 4_455 ?
O5 K O4 50.7(2) 2_565 4_455 ?
O4 K O4 116.9(2) 2 4_455 ?
O4 K O4 129.47(6) . 4_455 ?
O6 K O4 129.5(2) 3 4_455 ?
O6 K O4 50.2(2) 4_455 4_455 ?
O5 K O4 95.76(17) 4_455 4_455 ?
O5 K O4 179.3(2) 3 4_455 ?
O6 K O4 84.4(2) 3_455 4_455 ?
O6 K O4 95.3(2) 4 4_455 ?
O4 K O4 84.6(3) 3 4_455 ?
Nb`` Li`` Li`` 0(10) 2_556 2_556 ?
Nb`` Li`` O2 129.0(18) 2_556 . ?
Li`` Li`` O2 129.0(18) 2_556 . ?
Nb`` Li`` O1 126(2) 2_556 . ?
Li`` Li`` O1 126(2) 2_556 . ?
O2 Li`` O1 104.1(15) . . ?
Nb`` Li`` O2 42.7(17) 2_556 2_556 ?
Li`` Li`` O2 42.7(17) 2_556 2_556 ?
O2 Li`` O2 87.0(10) . 2_556 ?
O1 Li`` O2 168.3(15) . 2_556 ?
Nb`` Li`` O3 86(10) 2_556 1_455 ?
Li`` Li`` O3 86(10) 2_556 1_455 ?
O2 Li`` O3 103.4(18) . 1_455 ?
O1 Li`` O3 93.2(14) . 1_455 ?
O2 Li`` O3 87.7(16) 2_556 1_455 ?
Nb`` Li`` O3 84(10) 2_556 2_656 ?
Li`` Li`` O3 84(10) 2_556 2_656 ?
O2 Li`` O3 94.8(19) . 2_656 ?
O1 Li`` O3 80.7(14) . 2_656 ?
O2 Li`` O3 94.9(15) 2_556 2_656 ?
O3 Li`` O3 161.7(13) 1_455 2_656 ?
Nb`` Li`` O1 47(2) 2_556 2_556 ?
Li`` Li`` O1 47(2) 2_556 2_556 ?
O2 Li`` O1 175.3(17) . 2_556 ?
O1 Li`` O1 80.6(8) . 2_556 ?
O2 Li`` O1 88.4(12) 2_556 2_556 ?
O3 Li`` O1 75.5(12) 1_455 2_556 ?
O3 Li`` O1 86.5(12) 2_656 2_556 ?
Nb`` Li`` Nb` 113(10) 2_556 2_656 ?
Li`` Li`` Nb` 113(10) 2_556 2_656 ?
O2 Li`` Nb` 43.4(9) . 2_656 ?
O1 Li`` Nb` 96.8(14) . 2_656 ?
O2 Li`` Nb` 88.7(15) 2_556 2_656 ?
O3 Li`` Nb` 146.8(14) 1_455 2_656 ?
O3 Li`` Nb` 51.5(13) 2_656 2_656 ?
O1 Li`` Nb` 137(2) 2_556 2_656 ?
Nb`` Li`` Li` 113(10) 2_556 2_656 ?
Li`` Li`` Li` 113(10) 2_556 2_656 ?
O2 Li`` Li` 43.4(9) . 2_656 ?
O1 Li`` Li` 96.8(14) . 2_656 ?
O2 Li`` Li` 88.7(15) 2_556 2_656 ?
O3 Li`` Li` 146.8(14) 1_455 2_656 ?
O3 Li`` Li` 51.5(13) 2_656 2_656 ?
O1 Li`` Li` 137(2) 2_556 2_656 ?
Nb` Li`` Li` 0.0(15) 2_656 2_656 ?
Nb`` Li`` Nb` 60(10) 2_556 1_455 ?
Li`` Li`` Nb` 60(10) 2_556 1_455 ?
O2 Li`` Nb` 89.1(11) . 1_455 ?
O1 Li`` Nb` 142(2) . 1_455 ?
O2 Li`` Nb` 40.2(11) 2_556 1_455 ?
O3 Li`` Nb` 48.5(9) 1_455 1_455 ?
O3 Li`` Nb` 134.7(14) 2_656 1_455 ?
O1 Li`` Nb` 86.8(16) 2_556 1_455 ?
Nb` Li`` Nb` 116.3(12) 2_656 1_455 ?
Li` Li`` Nb` 116.3(12) 2_656 1_455 ?
Nb`` Li`` Li` 60(10) 2_556 1_455 ?
Li`` Li`` Li` 60(10) 2_556 1_455 ?
O2 Li`` Li` 89.1(11) . 1_455 ?
O1 Li`` Li` 142(2) . 1_455 ?
O2 Li`` Li` 40.2(11) 2_556 1_455 ?
O3 Li`` Li` 48.5(9) 1_455 1_455 ?
O3 Li`` Li` 134.7(14) 2_656 1_455 ?
O1 Li`` Li` 86.8(16) 2_556 1_455 ?
Nb` Li`` Li` 116.3(12) 2_656 1_455 ?
Li` Li`` Li` 116.3(12) 2_656 1_455 ?
Nb` Li`` Li` 0.0(8) 1_455 1_455 ?
Ge1 O1 Nb` 126.8(9) . 3_455 ?
Ge1 O1 Li` 126.8(9) . 3_455 ?
Nb` O1 Li` 0(2) 3_455 3_455 ?
Ge1 O1 Nb 124.6(3) . . ?
Nb` O1 Nb 93.4(8) 3_455 . ?
Li` O1 Nb 93.4(8) 3_455 . ?
Ge1 O1 Li`` 114.8(10) . . ?
Nb` O1 Li`` 99.9(10) 3_455 . ?
Li` O1 Li`` 99.9(10) 3_455 . ?
Nb O1 Li`` 88.8(13) . . ?
Ge1 O1 Nb` 118.5(9) . 4_556 ?
Nb` O1 Nb` 14.6(13) 3_455 4_556 ?
Li` O1 Nb` 14.6(13) 3_455 4_556 ?
Nb O1 Nb` 107.2(7) . 4_556 ?
Li`` O1 Nb` 95.3(13) . 4_556 ?
Ge1 O1 Li` 118.5(9) . 4_556 ?
Nb` O1 Li` 14.6(13) 3_455 4_556 ?
Li` O1 Li` 14.6(13) 3_455 4_556 ?
Nb O1 Li` 107.2(7) . 4_556 ?
Li`` O1 Li` 95.3(13) . 4_556 ?
Nb` O1 Li` 0.0(19) 4_556 4_556 ?
Ge1 O1 Nb`` 121.1(10) . 2_556 ?
Nb` O1 Nb`` 92.2(12) 3_455 2_556 ?
Li` O1 Nb`` 92.2(12) 3_455 2_556 ?
Nb O1 Nb`` 88.5(12) . 2_556 ?
Li`` O1 Nb`` 7.8(12) . 2_556 ?
Nb` O1 Nb`` 88.0(9) 4_556 2_556 ?
Li` O1 Nb`` 88.0(9) 4_556 2_556 ?
Ge1 O1 Li`` 121.1(10) . 2_556 ?
Nb` O1 Li`` 92.2(12) 3_455 2_556 ?
Li` O1 Li`` 92.2(12) 3_455 2_556 ?
Nb O1 Li`` 88.5(12) . 2_556 ?
Li`` O1 Li`` 7.8(12) . 2_556 ?
Nb` O1 Li`` 88.0(9) 4_556 2_556 ?
Li` O1 Li`` 88.0(9) 4_556 2_556 ?
Nb`` O1 Li`` 0(2) 2_556 2_556 ?
Ge2 O2 Li`` 119.0(12) . . ?
Ge2 O2 Nb` 122.2(11) . 2_656 ?
Li`` O2 Nb` 93.6(14) . 2_656 ?
Ge2 O2 Li` 122.2(11) . 2_656 ?
Li`` O2 Li` 93.6(14) . 2_656 ?
Nb` O2 Li` 0(2) 2_656 2_656 ?
Ge2 O2 Nb`` 125.8(10) . 2_556 ?
Li`` O2 Nb`` 8.3(13) . 2_556 ?
Nb` O2 Nb`` 92.6(19) 2_656 2_556 ?
Li` O2 Nb`` 92.6(19) 2_656 2_556 ?
Ge2 O2 Li`` 125.8(10) . 2_556 ?
Li`` O2 Li`` 8.3(13) . 2_556 ?
Nb` O2 Li`` 92.6(19) 2_656 2_556 ?
Li` O2 Li`` 92.6(19) 2_656 2_556 ?
Nb`` O2 Li`` 0(2) 2_556 2_556 ?
Ge2 O2 Nb 122.2(4) . 3_445 ?
Li`` O2 Nb 101.9(9) . 3_445 ?
Nb` O2 Nb 91.3(9) 2_656 3_445 ?
Li` O2 Nb 91.3(9) 2_656 3_445 ?
Nb`` O2 Nb 93.8(8) 2_556 3_445 ?
Li`` O2 Nb 93.8(8) 2_556 3_445 ?
Ge2 O2 Li` 118.1(9) . . ?
Li`` O2 Li` 96.0(19) . . ?
Nb` O2 Li` 4.0(18) 2_656 . ?
Li` O2 Li` 4.0(18) 2_656 . ?
Nb`` O2 Li` 95.4(11) 2_556 . ?
Li`` O2 Li` 95.4(11) 2_556 . ?
Nb O2 Li` 94.0(7) 3_445 . ?
Nb O3 Li` 93.5(8) . . ?
Nb O3 Nb`` 101.9(8) . 1_655 ?
Li` O3 Nb`` 82.7(10) . 1_655 ?
Nb O3 Li`` 101.9(8) . 1_655 ?
Li` O3 Li`` 82.7(10) . 1_655 ?
Nb`` O3 Li`` 0(2) 1_655 1_655 ?
Nb O3 Nb`` 93.9(8) . 2_656 ?
Li` O3 Nb`` 76.6(10) . 2_656 ?
Nb`` O3 Nb`` 10.3(16) 1_655 2_656 ?
Li`` O3 Nb`` 10.3(16) 1_655 2_656 ?
Nb O3 Li`` 93.9(8) . 2_656 ?
Li` O3 Li`` 76.6(10) . 2_656 ?
Nb`` O3 Li`` 10.3(16) 1_655 2_656 ?
Li`` O3 Li`` 10.3(16) 1_655 2_656 ?
Nb`` O3 Li`` 0.0(19) 2_656 2_656 ?
Nb O3 Nb` 89.8(8) . 2_656 ?
Li` O3 Nb` 13.6(12) . 2_656 ?
Nb`` O3 Nb` 96.2(10) 1_655 2_656 ?
Li`` O3 Nb` 96.2(10) 1_655 2_656 ?
Nb`` O3 Nb` 89.8(9) 2_656 2_656 ?
Li`` O3 Nb` 89.8(9) 2_656 2_656 ?
Nb O3 Li` 89.8(8) . 2_656 ?
Li` O3 Li` 13.6(12) . 2_656 ?
Nb`` O3 Li` 96.2(10) 1_655 2_656 ?
Li`` O3 Li` 96.2(10) 1_655 2_656 ?
Nb`` O3 Li` 89.8(9) 2_656 2_656 ?
Li`` O3 Li` 89.8(9) 2_656 2_656 ?
Nb` O3 Li` 0.0(13) 2_656 2_656 ?
Ge1 O4 Si2 133.8(4) . 3_455 ?
Ge1 O4 Ge2 133.8(4) . 3_455 ?
Si2 O4 Ge2 0.00(10) 3_455 3_455 ?
Ge1 O4 K 102.2(3) . . ?
Si2 O4 K 103.3(3) 3_455 . ?
Ge2 O4 K 103.3(3) 3_455 . ?
Ge1 O4 K 101.1(3) . 3_445 ?
Si2 O4 K 100.7(3) 3_455 3_445 ?
Ge2 O4 K 100.7(3) 3_455 3_445 ?
K O4 K 116.9(2) . 3_445 ?
Si1 O5 Ge1 0.00(13) 3_445 3_445 ?
Si1 O5 Ge2 130.4(4) 3_445 . ?
Ge1 O5 Ge2 130.4(4) 3_445 . ?
Si1 O5 K 103.0(3) 3_445 1_545 ?
Ge1 O5 K 103.0(3) 3_445 1_545 ?
Ge2 O5 K 103.5(3) . 1_545 ?
Si1 O5 K 101.0(3) 3_445 3_445 ?
Ge1 O5 K 101.0(3) 3_445 3_445 ?
Ge2 O5 K 102.1(3) . 3_445 ?
K O5 K 118.4(2) 1_545 3_445 ?
Ge1 O6 Ge2 134.2(4) . . ?
Ge1 O6 K 102.4(3) . 3_445 ?
Ge2 O6 K 102.1(3) . 3_445 ?
Ge1 O6 K 101.0(3) . 3_545 ?
Ge2 O6 K 101.6(3) . 3_545 ?
K O6 K 116.8(2) 3_445 3_545 ?

loop_
_geom_bond_atom_site_label_1
_geom_bond_atom_site_label_2
_geom_bond_distance
_geom_bond_site_symmetry_2
_geom_bond_publ_flag
Ge1 O1 1.642(6) . ?
Ge1 O6 1.657(8) . ?
Ge1 O4 1.658(8) . ?
Ge1 O5 1.676(7) 3 ?
Ge1 Li`` 3.18(3) . ?
Ge1 Li` 3.23(3) 3_455 ?
Ge1 K 3.799(4) . ?
Ge1 K 3.811(2) 3_545 ?
Ge1 K 3.820(2) 3_445 ?
Nb O3 1.779(6) 2_656 ?
Nb O3 1.779(6) . ?
Nb O1 2.065(6) 2_656 ?
Nb O1 2.065(6) . ?
Nb O2 2.210(7) 4_556 ?
Nb O2 2.210(7) 3 ?
Nb Nb` 2.91(2) 2_656 ?
Nb Li` 2.91(2) 2_656 ?
Nb Li` 2.91(2) . ?
Nb Nb` 2.93(2) 4_656 ?
Nb Li` 2.93(2) 4_656 ?
Ge2 O2 1.618(6) . ?
Ge2 O5 1.677(7) . ?
Ge2 O6 1.679(8) . ?
Ge2 O4 1.681(8) 3_545 ?
Ge2 Li`` 3.00(3) . ?
Ge2 Li` 3.06(3) 2_656 ?
Ge2 Nb` 3.06(3) 2_656 ?
Ge2 K 3.822(4) 1_545 ?
Ge2 K 3.825(2) 3_445 ?
Ge2 K 3.838(2) 3_545 ?
Li` Nb` 0.54(5) 2_656 ?
Li` Li` 0.54(5) 2_656 ?
Li` O2 1.88(3) 2_656 ?
Li` O1 1.96(3) 3_545 ?
Li` O1 2.12(3) 4_546 ?
Li` O3 2.20(3) . ?
Li` O3 2.31(3) 2_656 ?
Li` O2 2.40(3) . ?
Li` Nb`` 2.73(4) 2_656 ?
Li` Li`` 2.73(4) 2_656 ?
Li` Nb`` 2.91(6) 1_655 ?
Li` Li`` 2.91(6) 1_655 ?
K O5 3.067(8) 1_565 ?
K O5 3.067(8) 2_565 ?
K O4 3.085(8) 2 ?
K O4 3.085(8) . ?
K O6 3.103(7) 3 ?
K O6 3.103(7) 4_455 ?
K O5 3.104(8) 4_455 ?
K O5 3.104(8) 3 ?
K O6 3.131(7) 3_455 ?
K O6 3.131(7) 4 ?
K O4 3.136(8) 3 ?
K O4 3.136(8) 4_455 ?
Li`` Nb`` 0.39(6) 2_556 ?
Li`` Li`` 0.39(6) 2_556 ?
Li`` O2 1.87(3) . ?
Li`` O1 2.12(3) . ?
Li`` O2 2.14(3) 2_556 ?
Li`` O3 2.20(5) 1_455 ?
Li`` O3 2.21(5) 2_656 ?
Li`` O1 2.37(3) 2_556 ?
Li`` Nb` 2.73(4) 2_656 ?
Li`` Li` 2.73(4) 2_656 ?
Li`` Nb` 2.91(6) 1_455 ?
Li`` Li` 2.91(6) 1_455 ?
O1 Nb` 1.96(3) 3_455 ?
O1 Li` 1.96(3) 3_455 ?
O1 Nb` 2.12(3) 4_556 ?
O1 Li` 2.12(3) 4_556 ?
O1 Nb`` 2.37(3) 2_556 ?
O1 Li`` 2.37(3) 2_556 ?
O2 Nb` 1.88(3) 2_656 ?
O2 Li` 1.88(3) 2_656 ?
O2 Nb`` 2.14(3) 2_556 ?
O2 Li`` 2.14(3) 2_556 ?
O2 Nb 2.210(7) 3_445 ?
O3 Nb`` 2.20(5) 1_655 ?
O3 Li`` 2.20(5) 1_655 ?
O3 Nb`` 2.21(5) 2_656 ?
O3 Li`` 2.21(5) 2_656 ?
O3 Nb` 2.31(3) 2_656 ?
O3 Li` 2.31(3) 2_656 ?
O4 Si2 1.681(8) 3_455 ?
O4 Ge2 1.681(8) 3_455 ?
O4 K 3.136(8) 3_445 ?
O5 Si1 1.676(7) 3_445 ?
O5 Ge1 1.676(7) 3_445 ?
O5 K 3.067(8) 1_545 ?
O5 K 3.104(8) 3_445 ?
O6 K 3.103(7) 3_445 ?
O6 K 3.131(7) 3_545 ?
